data_7234991
loop_
_publ_author_name
'Prabusankar, Ganesan'
'Raju, Gembali'
'Vaddamanu, Moulali'
'Muthukumaran, Nirmala'
'Sathyanarayana, Arruri'
'Nakamura, Shin-ya'
'Masaya, Yamane'
'Hisano, Kyohei'
'Tsutsumi, Osamu'
'Biswas, Chinmoy'
'Kumar Raavi, Sai Santosh'

_publ_section_title
;
 Luminescent zinc(ii) selone macrocyclic ring
;
_journal_issue 26
_journal_name_full 'RSC Advances'
_journal_page_first 14841
_journal_paper_doi 10.1039/C9RA01819K
_journal_volume 9
_journal_year 2019
_chemical_formula_moiety 'C54 H58 Br4 N10 Se4 Zn2'
_chemical_formula_sum 'C54 H58 Br4 N10 Se4 Zn2'
_chemical_formula_weight 1613.37
_space_group_crystal_system monoclinic
_space_group_IT_number 14
_space_group_name_Hall '-P 2yn'
_space_group_name_H-M_alt 'P 1 21/n 1'
_symmetry_Int_Tables_number 14
_atom_sites_solution_primary direct
_audit_creation_date 2018-09-21
_audit_creation_method
;
Olex2 1.2
(compiled 2018.05.29 svn.r3508 for OlexSys, GUI svn.r5506)
;
_audit_update_record
;
2018-09-23 deposited with the CCDC.	2019-05-06 downloaded from the CCDC.
;
_cell_angle_alpha 90
_cell_angle_beta 105.613(9)
_cell_angle_gamma 90
_cell_formula_units_Z 2
_cell_length_a 11.5441(9)
_cell_length_b 14.9994(13)
_cell_length_c 18.5505(18)
_cell_measurement_reflns_used 3756
_cell_measurement_temperature 293
_cell_measurement_theta_max 72.5758
_cell_measurement_theta_min 3.8447
_cell_volume 3093.6(5)
_computing_cell_refinement
;
CrysAlisPro, Agilent Technologies,
Version 1.171.35.19 (release 27-10-2011 CrysAlis171 .NET)
(compiled Oct 27 2011,15:02:11)
;
_computing_data_collection
;
CrysAlisPro, Agilent Technologies,
Version 1.171.35.19 (release 27-10-2011 CrysAlis171 .NET)
(compiled Oct 27 2011,15:02:11)
;
_computing_data_reduction
;
CrysAlisPro, Agilent Technologies,
Version 1.171.35.19 (release 27-10-2011 CrysAlis171 .NET)
(compiled Oct 27 2011,15:02:11)
;
_computing_molecular_graphics 'Olex2 (Dolomanov et al., 2009)'
_computing_publication_material 'Olex2 (Dolomanov et al., 2009)'
_computing_structure_refinement 'olex2.refine (Bourhis et al., 2015)'
_computing_structure_solution 'SIR2004 (Burla et al.,  2007)'
_diffrn_ambient_temperature 293
_diffrn_detector_area_resol_mean 16.1293
_diffrn_measured_fraction_theta_full 0.9414
_diffrn_measured_fraction_theta_max 0.9414
_diffrn_measurement_details
;
#__ type_ start__ end____ width___ exp.time_
  1 omega  -39.00   -2.00   1.0000    3.3900
omega____ theta____ kappa____ phi______ frames
    -      -33.5000  125.0000  -90.0000 37

#__ type_ start__ end____ width___ exp.time_
  2 omega  -51.00   -5.00   1.0000    3.3900
omega____ theta____ kappa____ phi______ frames
    -      -33.5000   57.0000 -120.0000 46

#__ type_ start__ end____ width___ exp.time_
  3 omega  -82.00  -56.00   1.0000    3.3900
omega____ theta____ kappa____ phi______ frames
    -      -33.5000  125.0000  -90.0000 26

#__ type_ start__ end____ width___ exp.time_
  4 omega  -50.00  -23.00   1.0000    3.3900
omega____ theta____ kappa____ phi______ frames
    -      -33.5000  -57.0000   90.0000 27

#__ type_ start__ end____ width___ exp.time_
  5 omega   -2.00   35.00   1.0000    3.3900
omega____ theta____ kappa____ phi______ frames
    -      -33.5000   57.0000 -120.0000 37

#__ type_ start__ end____ width___ exp.time_
  6 omega   39.00   79.00   1.0000    3.3900
omega____ theta____ kappa____ phi______ frames
    -       54.0000   38.0000  150.0000 40

#__ type_ start__ end____ width___ exp.time_
  7 omega  -13.00   37.00   1.0000    3.3900
omega____ theta____ kappa____ phi______ frames
    -       54.0000  -57.0000  -90.0000 50

#__ type_ start__ end____ width___ exp.time_
  8 omega  -14.00   72.00   1.0000    3.3900
omega____ theta____ kappa____ phi______ frames
    -       54.0000  -57.0000    0.0000 86

#__ type_ start__ end____ width___ exp.time_
  9 omega   36.00  105.00   1.0000    3.3900
omega____ theta____ kappa____ phi______ frames
    -       54.0000   57.0000 -180.0000 69

#__ type_ start__ end____ width___ exp.time_
 10 omega   88.00  175.00   1.0000    3.3900
omega____ theta____ kappa____ phi______ frames
    -      108.0000   63.0000  150.0000 87

#__ type_ start__ end____ width___ exp.time_
 11 omega   39.00   70.00   1.0000    3.3900
omega____ theta____ kappa____ phi______ frames
    -      108.0000  -50.0000 -180.0000 31

#__ type_ start__ end____ width___ exp.time_
 12 omega  111.00  175.00   1.0000    3.3900
omega____ theta____ kappa____ phi______ frames
    -      108.0000   96.0000  -27.0000 64

#__ type_ start__ end____ width___ exp.time_
 13 omega   69.00  112.00   1.0000    3.3900
omega____ theta____ kappa____ phi______ frames
    -      108.0000  178.0000 -180.0000 43

#__ type_ start__ end____ width___ exp.time_
 14 omega   39.00  134.00   1.0000    3.3900
omega____ theta____ kappa____ phi______ frames
    -      108.0000  -77.0000   30.0000 95

#__ type_ start__ end____ width___ exp.time_
 15 omega   38.00   86.00   1.0000    3.3900
omega____ theta____ kappa____ phi______ frames
    -      108.0000  -25.0000 -120.0000 48

#__ type_ start__ end____ width___ exp.time_
 16 omega   55.00   80.00   1.0000    3.3900
omega____ theta____ kappa____ phi______ frames
    -      108.0000  -38.0000  -43.0000 25

#__ type_ start__ end____ width___ exp.time_
 17 omega   92.00  175.00   1.0000    3.3900
omega____ theta____ kappa____ phi______ frames
    -      108.0000   50.0000   60.0000 83
;
_diffrn_measurement_device_type 'SuperNova, Dual, Cu at zero, Eos'
_diffrn_measurement_method '\w scans'
_diffrn_orient_matrix_UB_11 -0.1359316000
_diffrn_orient_matrix_UB_12 0.0144521000
_diffrn_orient_matrix_UB_13 -0.0343779000
_diffrn_orient_matrix_UB_21 0.0250840000
_diffrn_orient_matrix_UB_22 0.0948240000
_diffrn_orient_matrix_UB_23 -0.0240011000
_diffrn_orient_matrix_UB_31 0.0111156000
_diffrn_orient_matrix_UB_32 -0.0367533000
_diffrn_orient_matrix_UB_33 -0.0753021000
_diffrn_radiation_monochromator mirror
_diffrn_radiation_type 'Cu K\a'
_diffrn_radiation_wavelength 1.54184
_diffrn_reflns_av_R_equivalents 0.0396
_diffrn_reflns_av_unetI/netI 0.0533
_diffrn_reflns_limit_h_max 13
_diffrn_reflns_limit_h_min -14
_diffrn_reflns_limit_k_max 17
_diffrn_reflns_limit_k_min -18
_diffrn_reflns_limit_l_max 18
_diffrn_reflns_limit_l_min -22
_diffrn_reflns_number 12465
_diffrn_reflns_theta_full 72.7278
_diffrn_reflns_theta_max 72.73
_diffrn_reflns_theta_min 3.85
_diffrn_source 'SuperNova (Cu) X-ray Source'
_exptl_absorpt_coefficient_mu 7.008
_exptl_absorpt_correction_T_max 1.00000
_exptl_absorpt_correction_T_min 0.81876
_exptl_absorpt_correction_type multi-scan
_exptl_absorpt_process_details
;
CrysAlisPro, Agilent Technologies,
Version 1.171.35.19 (release 27-10-2011 CrysAlis171 .NET)
(compiled Oct 27 2011,15:02:11)
Empirical absorption correction using spherical harmonics,
 implemented in SCALE3 ABSPACK scaling algorithm.
;
_exptl_crystal_colour 'light colourless'
_exptl_crystal_colour_modifier light
_exptl_crystal_colour_primary colourless
_exptl_crystal_density_diffrn 1.7319
_exptl_crystal_density_method 'not measured'
_exptl_crystal_description block
_exptl_crystal_F_000 1560.5562
_exptl_crystal_size_max 0.21
_exptl_crystal_size_mid 0.19
_exptl_crystal_size_min 0.15
_refine_diff_density_max 0.9890
_refine_diff_density_min -1.0079
_refine_diff_density_rms 0.1356
_refine_ls_d_res_high 0.8073
_refine_ls_d_res_low 11.4877
_refine_ls_goodness_of_fit_ref 1.0377
_refine_ls_hydrogen_treatment constr
_refine_ls_matrix_type full
_refine_ls_number_constraints 48
_refine_ls_number_parameters 338
_refine_ls_number_reflns 5798
_refine_ls_number_restraints 0
_refine_ls_restrained_S_all 1.0377
_refine_ls_R_factor_all 0.0815
_refine_ls_R_factor_gt 0.0524
_refine_ls_shift/su_max 0.0000
_refine_ls_shift/su_mean 0.0000
_refine_ls_structure_factor_coef Fsqd
_refine_ls_weighting_details 'w=1/[\s^2^(Fo^2^)+(0.0641P)^2^+6.0662P] where P=(Fo^2^+2Fc^2^)/3'
_refine_ls_weighting_scheme calc
_refine_ls_wR_factor_gt 0.1272
_refine_ls_wR_factor_ref 0.1676
_reflns_Friedel_coverage 0.0
_reflns_limit_h_max 10
_reflns_limit_h_min -14
_reflns_limit_k_max 18
_reflns_limit_k_min 0
_reflns_limit_l_max 22
_reflns_limit_l_min -9
_reflns_number_gt 3866
_reflns_number_total 5798
_reflns_threshold_expression I>=2u(I)
_cod_data_source_file c9ra01819k2.cif
_cod_data_source_block 2
_cod_original_sg_symbol_Hall '-P 2ybc (x-z,y,z)'
_cod_database_code 7234991
_chemical_oxdiff_formula 'C10 H19 N2 Se Zn Br'
_reflns_odcompleteness_completeness 99.37
_reflns_odcompleteness_iscentric 1
_reflns_odcompleteness_theta 66.97
_olex2_refinement_description
;
1. Fixed Uiso
 At 1.2 times of:
  All C(H) groups, All C(H,H) groups
 At 1.5 times of:
  All C(H,H,H) groups
2.a Ternary CH refined with riding coordinates:
 C4(H4), C25(H25)
2.b Secondary CH2 refined with riding coordinates:
 C10(H10a,H10b), C24(H24a,H24b)
2.c Aromatic/amide H refined with riding coordinates:
 C2(H2), C3(H3), C8(H8), C9(H9), C14(H14), C15(H15), C16(H16), C19(H19),
 C21(H21), C22(H22), C23(H23)
2.d Idealised Me refined as rotating group:
 C5(H5a,H5b,H5c), C6(H6a,H6b,H6c), C26(H26a,H26b,H26c), C27(H27a,H27b,H27c)
;
_olex2_submission_special_instructions 'No special instructions were received'

loop_
_space_group_symop_id
_space_group_symop_operation_xyz
1 x,y,z
2 -x+1/2,y+1/2,-z+1/2
3 -x,-y,-z
4 x-1/2,-y-1/2,z-1/2

loop_
_atom_site_label
_atom_site_type_symbol
_atom_site_fract_x
_atom_site_fract_y
_atom_site_fract_z
_atom_site_U_iso_or_equiv
_atom_site_adp_type
_atom_site_occupancy
_atom_site_refinement_flags_posn
Br1 Br 1.11682(8) 0.29610(6) 0.07532(6) 0.0820(3) Uani 1.000000 .
C1 C 0.8303(6) 0.3665(4) 0.0888(4) 0.0556(16) Uani 1.000000 .
N1 N 0.7842(5) 0.3416(4) 0.0167(3) 0.0601(14) Uani 1.000000 .
Se1 Se 0.95523(6) 0.06705(5) 0.10171(5) 0.0630(2) Uani 1.000000 .
Zn1 Zn 1.03002(8) 0.21255(6) 0.15879(5) 0.0582(3) Uani 1.000000 .
Br2 Br 1.17062(11) 0.18335(7) 0.27527(6) 0.1105(4) Uani 1.000000 .
C2 C 0.7836(7) 0.4128(5) -0.0291(5) 0.072(2) Uani 1.000000 .
H2 H 0.7559(7) 0.4131(5) -0.0810(5) 0.086(2) Uiso 1.000000 R
N2 N 0.8577(5) 0.4532(4) 0.0878(3) 0.0619(15) Uani 1.000000 .
Se2 Se 0.85119(8) 0.29558(6) 0.17413(5) 0.0724(3) Uani 1.000000 .
C3 C 0.8296(8) 0.4813(5) 0.0137(4) 0.074(2) Uani 1.000000 .
H3 H 0.8411(8) 0.5383(5) -0.0028(4) 0.089(3) Uiso 1.000000 R
N3 N 1.0821(5) -0.0568(4) 0.2152(4) 0.0744(18) Uani 1.000000 .
C4 C 0.9053(8) 0.5098(5) 0.1537(5) 0.079(2) Uani 1.000000 .
H4 H 0.9254(8) 0.4718(5) 0.1984(5) 0.094(3) Uiso 1.000000 R
N4 N 1.1933(5) -0.0100(4) 0.1472(3) 0.0569(14) Uani 1.000000 .
C5 C 0.8097(12) 0.5755(9) 0.1607(7) 0.160(6) Uani 1.000000 .
H5a H 0.792(8) 0.615(5) 0.118(4) 0.240(9) Uiso 1.000000 GR
H5b H 0.738(4) 0.5437(9) 0.162(7) 0.240(9) Uiso 1.000000 GR
H5c H 0.838(4) 0.609(6) 0.206(4) 0.240(9) Uiso 1.000000 GR
N5 N 1.3858(5) -0.0994(4) 0.0631(3) 0.0541(13) Uani 1.000000 .
C6 C 1.0175(11) 0.5560(9) 0.1478(7) 0.151(6) Uani 1.000000 .
H6a H 1.070(4) 0.5136(16) 0.134(6) 0.226(8) Uiso 1.000000 GR
H6b H 0.9969(14) 0.602(5) 0.110(4) 0.226(8) Uiso 1.000000 GR
H6c H 1.057(6) 0.583(6) 0.1951(19) 0.226(8) Uiso 1.000000 GR
C7 C 1.0840(6) -0.0034(4) 0.1585(4) 0.0576(17) Uani 1.000000 .
C8 C 1.1904(7) -0.0978(6) 0.2394(6) 0.091(3) Uani 1.000000 .
H8 H 1.2119(7) -0.1391(6) 0.2781(6) 0.109(3) Uiso 1.000000 R
C9 C 1.2600(7) -0.0685(6) 0.1981(5) 0.080(2) Uani 1.000000 .
H9 H 1.3395(7) -0.0848(6) 0.2029(5) 0.096(3) Uiso 1.000000 R
C10 C 1.2316(6) 0.0369(5) 0.0876(4) 0.0591(17) Uani 1.000000 .
H10a H 1.2041(6) 0.0037(5) 0.0413(4) 0.071(2) Uiso 1.000000 R
H10b H 1.1937(6) 0.0951(5) 0.0799(4) 0.071(2) Uiso 1.000000 R
C11 C 1.3657(6) 0.0484(5) 0.1054(4) 0.0565(16) Uani 1.000000 .
C12 C 1.4394(6) -0.0221(4) 0.0898(4) 0.0535(15) Uani 1.000000 .
C13 C 1.5650(6) -0.0064(5) 0.1015(4) 0.0562(16) Uani 1.000000 .
C14 C 1.6136(7) 0.0788(5) 0.1275(4) 0.069(2) Uani 1.000000 .
H14 H 1.6949(7) 0.0903(5) 0.1338(4) 0.083(2) Uiso 1.000000 R
C15 C 1.5418(7) 0.1429(6) 0.1431(5) 0.076(2) Uani 1.000000 .
H15 H 1.5748(7) 0.1977(6) 0.1611(5) 0.092(3) Uiso 1.000000 R
C16 C 1.4175(7) 0.1282(5) 0.1324(4) 0.0660(19) Uani 1.000000 .
H16 H 1.3702(7) 0.1733(5) 0.1439(4) 0.079(2) Uiso 1.000000 R
C17 C 1.4544(6) -0.1645(5) 0.0473(4) 0.0546(16) Uani 1.000000 .
C18 C 1.5815(6) -0.1554(5) 0.0564(4) 0.0621(18) Uani 1.000000 .
C19 C 1.6337(6) -0.0743(5) 0.0839(4) 0.0641(19) Uani 1.000000 .
H19 H 1.7157(6) -0.0657(5) 0.0905(4) 0.077(2) Uiso 1.000000 R
C20 C 1.3973(6) -0.2467(5) 0.0185(4) 0.0606(17) Uani 1.000000 .
C21 C 1.4645(7) -0.3140(5) 0.0006(5) 0.071(2) Uani 1.000000 .
H21 H 1.4277(7) -0.3678(5) -0.0172(5) 0.086(2) Uiso 1.000000 R
C22 C 1.5895(7) -0.3032(6) 0.0088(5) 0.081(2) Uani 1.000000 .
H22 H 1.6328(7) -0.3495(6) -0.0048(5) 0.097(3) Uiso 1.000000 R
C23 C 1.6456(7) -0.2282(6) 0.0355(5) 0.072(2) Uani 1.000000 .
H23 H 1.7277(7) -0.2228(6) 0.0408(5) 0.087(3) Uiso 1.000000 R
C24 C 1.2619(6) -0.2528(5) 0.0087(5) 0.0643(19) Uani 1.000000 .
H24a H 1.2211(6) -0.2087(5) -0.0276(5) 0.077(2) Uiso 1.000000 R
H24b H 1.2448(6) -0.2396(5) 0.0559(5) 0.077(2) Uiso 1.000000 R
C25 C 0.9757(8) -0.0734(7) 0.2441(7) 0.105(4) Uani 1.000000 .
H25 H 0.9138(8) -0.0286(7) 0.2235(7) 0.126(4) Uiso 1.000000 R
C26 C 1.0130(12) -0.0660(11) 0.3261(7) 0.175(7) Uani 1.000000 .
H26a H 1.086(7) -0.099(7) 0.3456(9) 0.262(10) Uiso 1.000000 GR
H26b H 1.027(12) -0.0045(14) 0.3401(7) 0.262(10) Uiso 1.000000 GR
H26c H 0.951(5) -0.089(8) 0.3462(9) 0.262(10) Uiso 1.000000 GR
C27 C 0.9272(10) -0.1659(9) 0.2173(9) 0.168(6) Uani 1.000000 .
H27a H 0.927(11) -0.173(3) 0.166(2) 0.252(9) Uiso 1.000000 GR
H27b H 0.978(7) -0.2105(9) 0.247(5) 0.252(9) Uiso 1.000000 GR
H27c H 0.847(4) -0.172(3) 0.222(7) 0.252(9) Uiso 1.000000 GR

loop_
_atom_site_aniso_label
_atom_site_aniso_U_11
_atom_site_aniso_U_22
_atom_site_aniso_U_33
_atom_site_aniso_U_12
_atom_site_aniso_U_13
_atom_site_aniso_U_23
Br1 0.0827(6) 0.0679(5) 0.1061(7) -0.0012(4) 0.0437(5) 0.0155(5)
C1 0.058(4) 0.041(3) 0.067(4) 0.011(3) 0.016(3) 0.011(3)
N1 0.059(3) 0.047(3) 0.072(4) -0.004(3) 0.013(3) -0.002(3)
Se1 0.0472(4) 0.0567(4) 0.0789(5) -0.0003(3) 0.0063(4) 0.0041(4)
Zn1 0.0574(5) 0.0520(5) 0.0627(6) 0.0019(4) 0.0121(4) 0.0062(4)
Br2 0.1316(9) 0.0860(7) 0.0818(7) 0.0050(6) -0.0268(6) 0.0046(6)
C2 0.083(5) 0.057(4) 0.067(5) -0.008(4) 0.007(4) 0.008(4)
N2 0.073(4) 0.051(3) 0.057(3) -0.004(3) 0.010(3) 0.005(3)
Se2 0.0818(6) 0.0651(5) 0.0806(6) 0.0147(4) 0.0398(5) 0.0167(4)
C3 0.100(6) 0.049(4) 0.066(5) -0.000(4) 0.010(4) 0.010(4)
N3 0.057(3) 0.079(4) 0.093(5) 0.005(3) 0.029(3) 0.027(4)
C4 0.094(6) 0.060(5) 0.068(5) -0.006(4) -0.002(4) -0.002(4)
N4 0.048(3) 0.051(3) 0.074(4) 0.009(2) 0.021(3) 0.009(3)
C5 0.146(11) 0.162(12) 0.143(11) 0.053(9) -0.011(9) -0.082(10)
N5 0.048(3) 0.054(3) 0.064(3) -0.000(2) 0.022(3) -0.003(3)
C6 0.158(11) 0.176(13) 0.114(9) -0.110(10) 0.029(8) -0.048(9)
C7 0.050(4) 0.050(4) 0.072(4) -0.013(3) 0.015(3) -0.000(3)
C8 0.072(5) 0.095(6) 0.110(7) 0.030(5) 0.031(5) 0.054(6)
C9 0.056(4) 0.087(6) 0.101(6) 0.018(4) 0.026(4) 0.032(5)
C10 0.059(4) 0.057(4) 0.064(4) 0.006(3) 0.022(3) 0.003(3)
C11 0.055(4) 0.059(4) 0.057(4) 0.003(3) 0.018(3) -0.001(3)
C12 0.054(4) 0.052(4) 0.057(4) -0.005(3) 0.021(3) -0.006(3)
C13 0.051(4) 0.063(4) 0.057(4) -0.009(3) 0.019(3) -0.002(3)
C14 0.057(4) 0.074(5) 0.075(5) -0.015(4) 0.015(4) -0.010(4)
C15 0.081(5) 0.071(5) 0.082(6) -0.020(4) 0.030(4) -0.022(4)
C16 0.078(5) 0.052(4) 0.076(5) -0.009(4) 0.035(4) -0.013(4)
C17 0.047(3) 0.059(4) 0.057(4) 0.002(3) 0.011(3) -0.002(3)
C18 0.050(4) 0.070(5) 0.067(5) 0.002(3) 0.017(3) -0.008(4)
C19 0.044(3) 0.075(5) 0.075(5) -0.001(3) 0.018(3) -0.007(4)
C20 0.057(4) 0.055(4) 0.070(5) 0.003(3) 0.018(3) -0.007(3)
C21 0.074(5) 0.061(5) 0.077(5) 0.007(4) 0.017(4) -0.008(4)
C22 0.057(4) 0.081(6) 0.104(7) 0.019(4) 0.020(4) -0.018(5)
C23 0.051(4) 0.078(5) 0.088(6) 0.012(4) 0.018(4) -0.005(5)
C24 0.056(4) 0.046(4) 0.085(5) 0.005(3) 0.011(4) -0.008(4)
C25 0.067(5) 0.115(8) 0.145(10) 0.000(5) 0.050(6) 0.049(7)
C26 0.136(11) 0.30(2) 0.110(10) 0.018(12) 0.071(9) 0.036(12)
C27 0.095(8) 0.145(11) 0.271(19) -0.033(8) 0.060(10) 0.069(12)

loop_
_atom_type_symbol
_atom_type_scat_dispersion_real
_atom_type_scat_dispersion_imag
_atom_type_scat_Cromer_Mann_a1
_atom_type_scat_Cromer_Mann_a2
_atom_type_scat_Cromer_Mann_a3
_atom_type_scat_Cromer_Mann_a4
_atom_type_scat_Cromer_Mann_b1
_atom_type_scat_Cromer_Mann_b2
_atom_type_scat_Cromer_Mann_b3
_atom_type_scat_Cromer_Mann_b4
_atom_type_scat_Cromer_Mann_c
_atom_type_scat_source
_atom_type_scat_dispersion_source
C 0.01920 0.00962 2.31000 1.02000 1.58860 0.86500 20.84390 10.20750 0.56870 51.65120 0.215599998832 'International Tables Volume C Table 6.1.1.4 (pp. 500-502)' 'Henke, Gullikson and Davis, At. Data and Nucl. Data Tables, 1993, 54, 2'
H 0.00000 0.00000 0.49300 0.32291 0.14019 0.04081 10.51090 26.12570 3.14236 57.79970 0.0030380000826 'International Tables Volume C Table 6.1.1.4 (pp. 500-502)' 'Henke, Gullikson and Davis, At. Data and Nucl. Data Tables, 1993, 54, 2'
Zn -1.55628 0.70462 14.07430 7.03180 5.16520 2.41000 3.26550 0.23330 10.31630 58.70970 1.30410003662 'International Tables Volume C Table 6.1.1.4 (pp. 500-502)' 'Henke, Gullikson and Davis, At. Data and Nucl. Data Tables, 1993, 54, 2'
N 0.03256 0.01839 12.21260 3.13220 2.01250 1.16630 0.00570 9.89330 28.99750 0.58260 -11.5290002823 'International Tables Volume C Table 6.1.1.4 (pp. 500-502)' 'Henke, Gullikson and Davis, At. Data and Nucl. Data Tables, 1993, 54, 2'
Br -0.67402 1.33011 17.17890 5.23580 5.63770 3.98510 2.17230 16.57960 0.26090 41.43280 2.95569992065 'International Tables Volume C Table 6.1.1.4 (pp. 500-502)' 'Henke, Gullikson and Davis, At. Data and Nucl. Data Tables, 1993, 54, 2'
Se -0.79210 1.18296 17.00060 5.81960 3.97310 4.35430 2.40980 0.27260 15.23720 43.81630 2.84089994431 'International Tables Volume C Table 6.1.1.4 (pp. 500-502)' 'Henke, Gullikson and Davis, At. Data and Nucl. Data Tables, 1993, 54, 2'

loop_
_geom_angle_atom_site_label_1
_geom_angle_atom_site_label_2
_geom_angle_atom_site_label_3
_geom_angle
_geom_angle_site_symmetry_1
_geom_angle_site_symmetry_3
N2 C1 N1 106.7(6) . .
Se2 C1 N1 127.3(5) . .
Se2 C1 N2 126.0(6) . .
C2 N1 C1 109.5(6) . .
C24 N1 C1 125.6(6) 3_755 .
C24 N1 C2 124.9(6) 3_755 .
C7 Se1 Zn1 97.0(2) . .
Se1 Zn1 Br1 109.92(5) . .
Br2 Zn1 Br1 112.40(6) . .
Br2 Zn1 Se1 107.55(5) . .
Se2 Zn1 Br1 108.30(4) . .
Se2 Zn1 Se1 106.56(4) . .
Se2 Zn1 Br2 111.95(6) . .
C3 C2 N1 107.6(7) . .
C3 N2 C1 108.3(6) . .
C4 N2 C1 125.9(6) . .
C4 N2 C3 125.8(6) . .
Zn1 Se2 C1 96.3(2) . .
N2 C3 C2 108.0(7) . .
C8 N3 C7 109.0(6) . .
C25 N3 C7 125.3(7) . .
C25 N3 C8 125.6(7) . .
C5 C4 N2 109.2(7) . .
C6 C4 N2 110.1(8) . .
C6 C4 C5 111.7(10) . .
C9 N4 C7 108.7(6) . .
C10 N4 C7 124.6(6) . .
C10 N4 C9 126.7(6) . .
C17 N5 C12 118.0(5) . .
N3 C7 Se1 126.8(5) . .
N4 C7 Se1 125.9(5) . .
N4 C7 N3 107.3(6) . .
C9 C8 N3 107.9(7) . .
C8 C9 N4 107.2(7) . .
C11 C10 N4 112.9(6) . .
C12 C11 C10 120.2(6) . .
C16 C11 C10 120.2(6) . .
C16 C11 C12 119.5(6) . .
C11 C12 N5 118.0(6) . .
C13 C12 N5 123.1(6) . .
C13 C12 C11 118.8(6) . .
C14 C13 C12 119.3(6) . .
C19 C13 C12 117.9(6) . .
C19 C13 C14 122.8(6) . .
C15 C14 C13 120.2(7) . .
C16 C15 C14 121.2(7) . .
C15 C16 C11 121.0(7) . .
C18 C17 N5 123.3(6) . .
C20 C17 N5 118.0(6) . .
C20 C17 C18 118.7(6) . .
C19 C18 C17 117.0(6) . .
C23 C18 C17 118.7(7) . .
C23 C18 C19 124.2(7) . .
C18 C19 C13 120.8(6) . .
C21 C20 C17 119.4(7) . .
C24 C20 C17 116.8(6) . .
C24 C20 C21 123.8(7) . .
C22 C21 C20 121.1(7) . .
C23 C22 C21 121.1(7) . .
C22 C23 C18 120.9(7) . .
C20 C24 N1 111.4(5) . 3_755
C26 C25 N3 108.6(9) . .
C27 C25 N3 107.5(9) . .
C27 C25 C26 112.7(11) . .

loop_
_geom_bond_atom_site_label_1
_geom_bond_atom_site_label_2
_geom_bond_distance
_geom_bond_site_symmetry_2
Br1 Zn1 2.4099(13) .
C1 N1 1.352(9) .
C1 N2 1.339(8) .
C1 Se2 1.869(7) .
N1 C2 1.364(9) .
N1 C24 1.463(8) 3_755
Se1 Zn1 2.4775(12) .
Se1 C7 1.896(7) .
Zn1 Br2 2.3680(14) .
Zn1 Se2 2.4919(12) .
C2 C3 1.318(10) .
N2 C3 1.390(9) .
N2 C4 1.469(9) .
N3 C7 1.328(9) .
N3 C8 1.356(9) .
N3 C25 1.488(10) .
C4 C5 1.511(13) .
C4 C6 1.499(13) .
N4 C7 1.337(8) .
N4 C9 1.365(9) .
N4 C10 1.475(8) .
N5 C12 1.345(8) .
N5 C17 1.340(8) .
C8 C9 1.326(11) .
C10 C11 1.504(9) .
C11 C12 1.434(9) .
C11 C16 1.371(9) .
C12 C13 1.427(9) .
C13 C14 1.428(10) .
C13 C19 1.383(10) .
C14 C15 1.349(11) .
C15 C16 1.412(10) .
C17 C18 1.438(9) .
C17 C20 1.431(9) .
C18 C19 1.391(10) .
C18 C23 1.429(10) .
C20 C21 1.368(10) .
C20 C24 1.527(9) .
C21 C22 1.418(10) .
C22 C23 1.326(11) .
C25 C26 1.470(15) .
C25 C27 1.528(16) .
